data_7025395
loop_
_publ_author_name
'Mooibroek, Tiddo Jonathan'
'Gamez, Patrick'
'Pevec, Andrej'
'Kasunic, Marta'
'Kozlevcar, Bojan'
'Fu, Wen-Tian'
'Reedijk, Jan'

_publ_section_title
;
 Efficient, stable, tunable, and easy to synthesize, handle and recycle
 luminescent materials: [H2NMe2]3[Ln(III)(2,6-dipicolinolate)3] (Ln = Eu,
 Tb, or its solid solutions).
;
_journal_issue 28
_journal_name_full 'Dalton transactions (Cambridge, England : 2003)'
_journal_page_first 6483
_journal_page_last 6487
_journal_paper_doi 10.1039/c000076k
_journal_volume 39
_journal_year 2010
_chemical_formula_moiety 'C21 H9 N3 O12 Tb, 3(C2 H8 N), 2(O)'
_chemical_formula_sum 'C27 H33 N6 O14 Tb'
_chemical_formula_weight 824.52
_space_group_IT_number 33
_symmetry_cell_setting orthorhombic
_symmetry_space_group_name_Hall 'P -2n -2ac'
_symmetry_space_group_name_H-M 'P c 21 n'
_audit_creation_date 09-09-29
_audit_creation_method Xtal3.6
_cell_angle_alpha 90.00000
_cell_angle_beta 90.00000
_cell_angle_gamma 90.00000
_cell_formula_units_Z 4
_cell_length_a 10.67920(10)
_cell_length_b 17.0739(3)
_cell_length_c 18.7096(3)
_cell_measurement_reflns_used 4376
_cell_measurement_temperature 293
_cell_measurement_theta_max 27.48
_cell_measurement_theta_min 1.00
_cell_volume 3411.43(9)
_computing_cell_refinement 'DENZO-SMN (Otwinovski & Minor, 1997)'
_computing_data_collection 'COLLECT (Nonius, 2000)'
_computing_data_reduction 'DENZO-SMN (Otwinovski & Minor, 1997)'
_computing_molecular_graphics xtal
_computing_publication_material 'xtal BONDLA CIFIO'
_computing_structure_refinement 'xtal CRYLSQ'
_computing_structure_solution 'SIR97 (Altomare et al., 1999)'
_diffrn_ambient_temperature 293
_diffrn_measured_fraction_theta_full 1.00
_diffrn_measured_fraction_theta_max 1.00
_diffrn_measurement_device_type 'Nonius Kappa CCD diffractometer'
_diffrn_measurement_method '\f and \w scans'
_diffrn_radiation_detector 'CCD plate'
_diffrn_radiation_monochromator graphite
_diffrn_radiation_source 'fine-focus sealed tube'
_diffrn_radiation_type 'Mo K\a'
_diffrn_radiation_wavelength .71072
_diffrn_reflns_av_R_equivalents .056
_diffrn_reflns_av_sigmaI/netI .023
_diffrn_reflns_limit_h_max 13
_diffrn_reflns_limit_h_min -13
_diffrn_reflns_limit_k_max 22
_diffrn_reflns_limit_k_min -22
_diffrn_reflns_limit_l_max 24
_diffrn_reflns_limit_l_min -24
_diffrn_reflns_number 63289
_diffrn_reflns_theta_full 27.48
_diffrn_reflns_theta_max 27.48
_diffrn_reflns_theta_min 2.18
_exptl_absorpt_coefficient_mu 2.146
_exptl_absorpt_correction_type multi-scan
_exptl_absorpt_process_details 'DENZO-SMN (Otwinovski & Minor, 1997)'
_exptl_crystal_colour colourless
_exptl_crystal_density_diffrn 1.613
_exptl_crystal_density_method 'not measured'
_exptl_crystal_description plate
_exptl_crystal_F_000 1672
_exptl_crystal_size_max 0.3
_exptl_crystal_size_mid 0.1
_exptl_crystal_size_min 0.1
_refine_diff_density_max 1.044
_refine_diff_density_min -2.211
_refine_ls_abs_structure_details none
_refine_ls_extinction_coef .00000
_refine_ls_extinction_method none
_refine_ls_goodness_of_fit_all 1.752
_refine_ls_goodness_of_fit_ref 1.114
_refine_ls_hydrogen_treatment noref
_refine_ls_matrix_type full
_refine_ls_number_constraints 0
_refine_ls_number_parameters 433
_refine_ls_number_reflns 3899
_refine_ls_number_restraints 7
_refine_ls_R_factor_all .045
_refine_ls_R_factor_gt .030
_refine_ls_shift/su_max .017
_refine_ls_shift/su_mean .002
_refine_ls_structure_factor_coef F
_refine_ls_weighting_scheme calc
_refine_ls_wR_factor_all .041
_refine_ls_wR_factor_ref .024
_reflns_d_resolution_high .77
_reflns_d_resolution_low 9.355
_reflns_Friedel_coverage 0
_reflns_limit_h_max 13
_reflns_limit_h_min 0
_reflns_limit_k_max 22
_reflns_limit_k_min 0
_reflns_limit_l_max 24
_reflns_limit_l_min 0
_reflns_number_gt 3530
_reflns_number_total 4033
_reflns_threshold_expression 'F2 > 3.00 sig(F2)'
_cod_data_source_file c000076k.txt
_cod_data_source_block K1649
_cod_original_sg_symbol_Hall p_-2n_-2ac
_cod_original_sg_symbol_H-M P_c_21_n
_cod_original_formula_sum 'C27 H33 N6 O14 Tb1'
_cod_database_code 7025395

loop_
_symmetry_equiv_pos_as_xyz
+x,+y,+z
-x,1/2+y,-z
1/2+x,1/2+y,1/2-z
1/2-x,+y,1/2+z

loop_
_atom_site_label
_atom_site_fract_x
_atom_site_fract_y
_atom_site_fract_z
_atom_site_U_iso_or_equiv
_atom_site_adp_type
_atom_site_occupancy
Tb1 .618937(18) .516(3) .259932(12) .0283(2) Uani 1.00000
O2 .7203(9) .605(3) .3438(5) .045(4) Uani 1.00000
N3 .5061(12) .389(3) .2644(5) .029(4) Uani 1.00000
O4 .4484(5) .499(3) .1763(3) .041(3) Uani 1.00000
N5 .4934(15) .642(3) .2567(5) .040(5) Uani 1.00000
C7 1.1116(7) .514(3) .2564(5) .072(7) Uani 1.00000
O8 .7170(7) .434(3) .1682(5) .043(4) Uani 1.00000
C9 .4141(7) .373(3) .2187(4) .035(4) Uani 1.00000
C10 .3862(6) .438(3) .1665(4) .035(3) Uani 1.00000
O11 .6758(7) .609(3) .1662(4) .042(4) Uani 1.00000
C12 .6201(8) .674(3) .1532(4) .043(4) Uani 1.00000
O15 .8912(6) .642(3) .4039(4) .058(4) Uani 1.00000
O16 .6928(9) .425(3) .3515(5) .047(4) Uani 1.00000
O17 .8770(6) .405(3) .1000(5) .066(4) Uani 1.00000
C18 .8293(8) .436(3) .1533(4) .041(4) Uani 1.00000
C20 .4778(10) .263(3) .3188(5) .050(5) Uani 1.00000
C21 .6431(8) .360(3) .3641(4) .041(4) Uani 1.00000
C22 .9149(7) .477(3) .2053(4) .039(4) Uani 1.00000
C23 .8399(8) .605(3) .3557(4) .038(4) Uani 1.00000
O24 .4621(5) .532(3) .3537(3) .050(4) Uani 1.00000
C25 .9180(7) .559(3) .3051(4) .039(4) Uani 1.00000
O26 .3081(6) .425(3) .1200(4) .052(3) Uani 1.00000
C27 .4049(7) .655(3) .3038(4) .038(4) Uani 1.00000
N28 .8540(5) .520(3) .2556(3) .033(2) Uani 1.00000
O29 .3138(7) .603(3) .4084(4) .066(4) Uani 1.00000
C31 .3857(14) .245(3) .2714(10) .053(7) Uani 1.00000
C32 .3912(6) .594(3) .3606(4) .040(4) Uani 1.00000
C33 .349(2) .775(3) .2493(9) .061(9) Uani 1.00000
O34 .6761(8) .312(3) .4108(4) .064(4) Uani 1.00000
C35 .5154(7) .694(3) .2039(4) .039(4) Uani 1.00000
O36 .6420(9) .720(3) .1046(4) .072(5) Uani 1.00000
C37 .3513(8) .301(3) .2200(6) .045(5) Uani 1.00000
C40 .5370(7) .336(3) .3147(4) .038(4) Uani 1.00000
C41 .3294(9) .721(3) .3007(5) .057(5) Uani 1.00000
C44 1.0431(9) .473(3) .2052(6) .059(5) Uani 1.00000
C45 .4422(10) .761(3) .1983(5) .054(5) Uani 1.00000
N1 .8264(8) .363(3) .5168(4) .062(5) Uani 1.00000
N2 .2984(8) .195(3) .5089(5) .066(5) Uani 1.00000
N4 .2228(7) .560(3) .5418(4) .054(4) Uani 1.00000
C6 .0967(10) .588(3) .5204(8) .082(8) Uani 1.00000
C15 .8919(19) .436(3) .4964(10) .101(11) Uani 1.00000
C16 .3694(15) .123(3) .4874(8) .095(10) Uani 1.00000
C11 .2836(15) .615(3) .5932(8) .085(8) Uani 1.00000
C13 .9149(16) .301(3) .5427(9) .097(10) Uani 1.00000
C14 .3754(19) .256(3) .5433(12) .113(14) Uani 1.00000
C8 1.0500(8) .557(3) .3056(5) .058(5) Uani 1.00000
O3w .4344(10) .458(3) .4933(7) .097(7) Uani 1.00000
O2w .696(3) .898(3) .085(3) .22(3) Uani 1.00000
H41 .26627 .72919 .33381 .07006 Uiso 1.00000
H33 .30030 .82036 .24768 .07494 Uiso 1.00000
H45 .47122 .78775 .15844 .06757 Uiso 1.00000
H8 1.09464 .58529 .33902 .07194 Uiso 1.00000
H7 1.19865 .50996 .25741 .08429 Uiso 1.00000
H44 1.08442 .44425 .17080 .07252 Uiso 1.00000
H20 .50060 .22733 .35354 .06212 Uiso 1.00000
H31 .34642 .19739 .27237 .06520 Uiso 1.00000
H37 .28732 .29135 .18783 .05573 Uiso 1.00000
H1a .78315 .34284 .47536 .07698 Uiso 1.00000
H1b .76768 .37468 .55438 .07698 Uiso 1.00000
H4a .27490 .55616 .50000 .06786 Uiso 1.00000
H4b .21409 .50950 .56443 .06786 Uiso 1.00000
H2a .23405 .17949 .54209 .08182 Uiso 1.00000
H2b .26129 .21715 .46630 .08182 Uiso 1.00000
H14a .41286 .23388 .58604 .17678 Uiso 1.00000
H14b .44038 .27193 .50947 .17678 Uiso 1.00000
H14c .32869 .30352 .55723 .17678 Uiso 1.00000
H16a .43461 .13895 .45376 .14624 Uiso 1.00000
H16b .40709 .10090 .53033 .14624 Uiso 1.00000
H16c .31847 .08236 .46451 .14624 Uiso 1.00000
H15a .93513 .45663 .53803 .15347 Uiso 1.00000
H15b .95075 .42447 .45819 .15347 Uiso 1.00000
H15c .83346 .47707 .47888 .15347 Uiso 1.00000
H13a .97406 .28931 .50502 .15083 Uiso 1.00000
H13b .95844 .32147 .58486 .15083 Uiso 1.00000
H13c .87180 .25237 .55671 .15083 Uiso 1.00000
H11a .29156 .66619 .57090 .13341 Uiso 1.00000
H11b .23012 .61907 .63599 .13341 Uiso 1.00000
H11c .36617 .59617 .60782 .13341 Uiso 1.00000
H6a .04469 .59272 .56308 .12812 Uiso 1.00000
H6b .10613 .63984 .49799 .12812 Uiso 1.00000
H6c .05752 .55245 .48655 .12812 Uiso 1.00000

loop_
_atom_site_aniso_label
_atom_site_aniso_U_11
_atom_site_aniso_U_22
_atom_site_aniso_U_33
_atom_site_aniso_U_12
_atom_site_aniso_U_13
_atom_site_aniso_U_23
Tb1 .02478(19) .0282(2) .0320(2) -.0005(3) .00035(8) -.0002(5)
O2 .045(4) .048(4) .043(3) .005(3) -.003(3) -.017(3)
N3 .023(4) .029(5) .036(4) .001(3) .000(3) -.004(3)
O4 .036(2) .041(5) .047(3) -.006(2) -.0125(17) .005(2)
N5 .038(5) .043(6) .039(5) .001(5) -.000(4) -.004(4)
C7 .035(3) .127(13) .054(4) .037(11) .005(3) -.016(12)
O8 .033(4) .041(4) .054(4) .001(3) .001(3) -.012(3)
C9 .028(4) .043(4) .034(3) -.003(3) .005(3) -.002(3)
C10 .022(3) .050(4) .033(3) .001(3) -.002(3) -.005(3)
O11 .039(4) .045(4) .043(3) -.002(3) .015(3) -.001(3)
C12 .055(4) .040(4) .033(4) -.004(4) -.001(3) .007(3)
O15 .052(3) .075(4) .047(3) -.006(3) -.006(2) -.020(3)
O16 .056(5) .035(4) .051(4) .002(3) -.018(3) .001(3)
O17 .052(3) .082(5) .063(5) -.001(3) .010(3) -.036(4)
C18 .043(4) .041(4) .039(4) .004(3) .005(3) -.015(3)
C20 .065(5) .031(4) .055(5) .002(4) .007(4) .010(3)
C21 .049(4) .041(4) .035(4) .007(3) -.003(3) .003(3)
C22 .034(4) .047(4) .035(4) .005(3) .006(3) -.007(4)
C23 .039(4) .036(4) .039(4) -.007(3) -.006(3) -.005(3)
O24 .042(2) .061(6) .048(3) .003(3) .0180(18) .008(3)
C25 .037(4) .044(4) .035(4) -.002(3) -.003(3) -.002(3)
O26 .045(3) .049(3) .061(4) -.003(2) -.014(3) .002(3)
C27 .037(3) .043(4) .035(4) .005(3) -.001(3) -.009(3)
N28 .0249(18) .035(3) .040(2) .008(6) .0014(15) -.006(5)
O29 .060(4) .082(5) .055(4) .020(3) .021(3) .008(3)
C31 .059(7) .032(6) .068(9) -.016(5) .004(5) .005(5)
C32 .027(3) .050(5) .043(4) .001(4) .010(3) -.007(3)
C33 .067(9) .056(9) .060(8) .022(7) -.008(6) -.008(6)
O34 .084(5) .053(4) .053(4) .004(4) -.022(3) .009(3)
C35 .042(4) .035(4) .039(4) .003(3) -.010(3) -.003(3)
O36 .087(5) .080(5) .050(4) .016(4) .016(3) .022(4)
C37 .042(4) .047(5) .046(4) -.005(4) -.002(4) -.008(5)
C40 .045(4) .037(4) .034(3) .000(3) -.000(3) -.001(3)
C41 .054(4) .069(6) .049(5) .024(5) .001(3) -.002(4)
C44 .047(5) .073(6) .057(5) .006(4) .017(4) -.019(5)
C45 .068(6) .051(5) .043(5) .015(5) -.008(4) .004(4)
N1 .065(5) .080(6) .042(4) -.003(4) .000(3) -.013(4)
N2 .055(4) .094(7) .050(4) .006(5) .004(3) .024(4)
N4 .055(4) .052(4) .055(4) -.002(3) .013(3) .006(3)
C6 .062(6) .099(9) .084(8) -.004(6) .001(5) .036(7)
C15 .120(12) .103(12) .081(9) -.040(10) -.001(8) -.003(8)
C16 .101(10) .121(13) .062(7) .019(9) .015(6) .018(7)
C11 .084(8) .087(9) .083(8) -.010(7) .012(7) -.006(7)
C13 .104(9) .111(13) .076(9) .042(9) -.020(7) -.011(8)
C14 .125(15) .088(11) .125(15) -.007(10) .025(10) .029(11)
C8 .034(4) .084(6) .058(5) -.015(4) -.009(4) -.015(5)
O3w .082(5) .099(8) .110(7) .013(5) .012(5) .042(6)
O2w .17(2) .106(13) .38(6) .030(13) .08(3) .01(2)

loop_
_atom_type_symbol
_atom_type_oxidation_number
_atom_type_number_in_cell
_atom_type_scat_dispersion_real
_atom_type_scat_dispersion_imag
_atom_type_scat_source
C 0 108 .002 .002 'Int Tables Vol IV Tables 2.2B and 2.3.1'
H 0 148 0 0 'Int Tables Vol IV Tables 2.2B and 2.3.1'
N 0 24 .004 .003 'Int Tables Vol IV Tables 2.2B and 2.3.1'
O 0 56 .008 .006 'Int Tables Vol IV Tables 2.2B and 2.3.1'
Tb 0 4 -.591 4.151 'Int Tables Vol IV Tables 2.2B and 2.3.1'

loop_
_geom_angle_atom_site_label_1
_geom_angle_atom_site_label_2
_geom_angle_atom_site_label_3
_geom_angle
_geom_angle_publ_flag
O2 Tb1 O4 146(2) no
O2 Tb1 O8 128.1(6) no
O2 Tb1 O11 86.9(18) no
O2 Tb1 O16 78.6(13) no
O2 Tb1 O24 76.8(10) no
O2 Tb1 N3 137.6(11) no
O2 Tb1 N5 73.8(17) no
O2 Tb1 N28 63.9(10) no
O4 Tb1 O8 78.5(10) no
O4 Tb1 O11 78.5(10) no
O4 Tb1 O16 128(2) no
O4 Tb1 O24 87.8(3) no
O4 Tb1 N3 63.3(14) no
O4 Tb1 N5 71.8(14) no
O4 Tb1 N28 137.3(4) no
O8 Tb1 O11 76.3(13) no
O8 Tb1 O16 89.4(18) no
O8 Tb1 O24 149(2) no
O8 Tb1 N3 74.5(17) no
O8 Tb1 N5 134.0(11) no
O8 Tb1 N28 64.3(10) no
O11 Tb1 O16 146.8(4) no
O11 Tb1 O24 128(2) no
O11 Tb1 N3 135.5(10) no
O11 Tb1 N5 64.1(14) no
O11 Tb1 N28 73.2(10) no
O16 Tb1 O24 77.8(10) no
O16 Tb1 N3 65.0(15) no
O16 Tb1 N5 136.6(10) no
O16 Tb1 N28 73.6(10) no
O24 Tb1 N3 75.0(14) no
O24 Tb1 N5 63.9(14) no
O24 Tb1 N28 134.9(5) no
N3 Tb1 N5 119.0(9) no
N3 Tb1 N28 121(2) no
N5 Tb1 N28 120(2) no
Tb1 O2 C23 123(3) no
Tb1 O4 C10 127(3) no
Tb1 O8 C18 124(3) no
Tb1 O11 C12 125.7(10) no
Tb1 O16 C21 124.0(12) no
Tb1 O24 C32 124(2) no
Tb1 N3 C9 121(3) no
Tb1 N3 C40 119.5(19) no
C9 N3 C40 120(4) no
Tb1 N5 C27 121(3) no
Tb1 N5 C35 118.9(19) no
C27 N5 C35 120(4) no
Tb1 N28 C22 119.1(18) no
Tb1 N28 C25 120.3(15) no
C22 N28 C25 120.5(11) no
C13 N1 C15 112.3(18) no
C13 N1 H1A 108.00 no
C13 N1 H1B 109.00 no
C15 N1 H1A 109.00 no
C15 N1 H1B 109.00 no
H1A N1 H1B 110.00 no
C14 N2 C16 114.5(18) no
C16 N2 H2A 108.00 no
C16 N2 H2B 108.00 no
C14 N2 H2A 108.00 no
C14 N2 H2B 108.00 no
H2A N2 H2B 110.00 no
C6 N4 C11 112(3) no
C11 N4 H4B 109.00 no
H4A N4 H4B 111.00 no
C6 N4 H4B 109.00 no
C11 N4 H4A 108.00 no
C6 N4 H4A 109.00 no
C8 C7 C44 119.1(12) no
C7 C8 C25 120(3) no
N3 C9 C37 122(3) no
N3 C9 C10 114(4) no
C10 C9 C37 124.2(15) no
O4 C10 O26 128(4) no
O26 C10 C9 117(4) no
O4 C10 C9 114.4(16) no
O11 C12 C35 115(3) no
O36 C12 C35 118(4) no
O11 C12 O36 127(2) no
O17 C18 C22 118.0(11) no
O8 C18 O17 125(3) no
O8 C18 C22 117(2) no
C31 C20 C40 120(3) no
O16 C21 C40 116(3) no
O16 C21 O34 126(2) no
O34 C21 C40 117(4) no
N28 C22 C44 120(2) no
C18 C22 C44 126(3) no
N28 C22 C18 114.1(11) no
O2 C23 O15 124(3) no
O2 C23 C25 116(2) no
O15 C23 C25 119.3(12) no
N28 C25 C23 114.8(12) no
C8 C25 C23 125(2) no
N28 C25 C8 120(3) no
N5 C27 C32 116(4) no
C32 C27 C41 122.6(14) no
N5 C27 C41 122(3) no
C20 C31 C37 119(4) no
O29 C32 C27 120(4) no
O24 C32 C27 115.9(15) no
O24 C32 O29 124(4) no
C41 C33 C45 119(4) no
N5 C35 C45 119.9(17) no
C12 C35 C45 124(3) no
N5 C35 C12 116(4) no
C9 C37 C31 119.0(18) no
C20 C40 C21 123(3) no
N3 C40 C20 121.7(19) no
N3 C40 C21 115(4) no
C27 C41 C33 119.7(18) no
C7 C44 C22 120(3) no
C33 C45 C35 119(3) no
C44 C7 H7 120.00 no
C8 C7 H7 121.00 no
C7 C8 H8 120.00 no
C25 C8 H8 121.00 no
C31 C20 H20 120.00 no
C40 C20 H20 120.00 no
C37 C31 H31 120.00 no
C20 C31 H31 121.00 no
C41 C33 H33 120.00 no
C45 C33 H33 121.00 no
C9 C37 H37 120.00 no
C31 C37 H37 121.00 no
C33 C41 H41 119.00 no
C27 C41 H41 121.00 no
C22 C44 H44 120.00 no
C7 C44 H44 120.00 no
C33 C45 H45 135.00 no
C35 C45 H45 106.00 no
N1 C13 H13C 113.00 no
H13B C13 H13C 108.00 no
N1 C13 H13A 109.00 no
N1 C13 H13B 108.00 no
H13A C13 H13C 109.00 no
H13A C13 H13B 111.00 no
N1 C15 H15B 109.00 no
N1 C15 H15C 112.00 no
N1 C15 H15A 109.00 no
H15A C15 H15C 108.00 no
H15B C15 H15C 108.00 no
H15A C15 H15B 111.00 no
H14A C14 H14B 110.00 no
H14A C14 H14C 108.00 no
N2 C14 H14A 108.00 no
N2 C14 H14B 108.00 no
N2 C14 H14C 114.00 no
H14B C14 H14C 108.00 no
H16B C16 H16C 108.00 no
N2 C16 H16A 108.00 no
N2 C16 H16B 108.00 no
N2 C16 H16C 115.00 no
H16A C16 H16B 110.00 no
H16A C16 H16C 108.00 no
N4 C6 H6A 109.00 no
N4 C6 H6B 108.00 no
N4 C6 H6C 111.00 no
H6A C6 H6B 109.00 no
H6A C6 H6C 110.00 no
H6B C6 H6C 109.00 no
N4 C11 H11A 109.00 no
N4 C11 H11B 108.00 no
N4 C11 H11C 111.00 no
H11A C11 H11B 110.00 no
H11A C11 H11C 110.00 no
H11B C11 H11C 109.00 no

loop_
_geom_bond_atom_site_label_1
_geom_bond_atom_site_label_2
_geom_bond_distance
_geom_bond_publ_flag
Tb1 O2 2.44(5) no
Tb1 O4 2.419(10) no
Tb1 O8 2.45(4) no
Tb1 O11 2.44(5) no
Tb1 O16 2.44(5) no
Tb1 O24 2.441(10) no
Tb1 N3 2.48(6) no
Tb1 N5 2.54(6) no
Tb1 N28 2.513(6) no
O2 C23 1.297(13) no
O4 C10 1.25(6) no
O8 C18 1.232(12) no
O11 C12 1.28(6) no
O15 C23 1.23(4) no
O16 C21 1.25(6) no
O17 C18 1.24(3) no
O24 C32 1.31(6) no
O26 C10 1.226(16) no
O29 C32 1.228(14) no
O34 C21 1.25(5) no
O36 C12 1.22(5) no
N3 C9 1.33(2) no
N3 C40 1.35(5) no
N5 C27 1.31(2) no
N5 C35 1.35(5) no
N28 C22 1.36(4) no
N28 C25 1.33(4) no
N1 C15 1.48(6) no
N1 C13 1.50(5) no
N1 H1A 0.9700 no
N1 H1B 0.9600 no
N2 C14 1.48(5) no
N2 C16 1.50(6) no
N2 H2A 0.9600 no
N2 H2B 0.9700 no
N4 C11 1.49(5) no
N4 C6 1.48(3) no
N4 H4A 0.9600 no
N4 H4B 0.9700 no
C7 C8 1.35(4) no
C7 C44 1.39(4) no
C8 C25 1.410(12) no
C9 C10 1.51(5) no
C9 C37 1.40(6) no
C12 C35 1.51(2) no
C18 C22 1.51(4) no
C20 C40 1.40(6) no
C20 C31 1.36(3) no
C21 C40 1.52(2) no
C22 C44 1.371(13) no
C23 C25 1.49(4) no
C27 C32 1.50(5) no
C27 C41 1.39(6) no
C31 C37 1.41(5) no
C33 C41 1.35(5) no
C33 C45 1.40(2) no
C35 C45 1.39(6) no
C7 H7 0.9300 no
C8 H8 0.9200 no
C20 H20 0.9200 no
C31 H31 0.9100 no
C33 H33 0.9300 no
C37 H37 0.9300 no
C41 H41 0.9300 no
C44 H44 0.9200 no
C45 H45 0.9300 no
C13 H13A 0.9700 no
C13 H13C 0.9800 no
C13 H13B 0.9800 no
C15 H15C 0.9900 no
C15 H15A 0.9700 no
C15 H15B 0.9700 no
C14 H14A 0.9700 no
C14 H14B 0.9800 no
C14 H14C 0.9900 no
C16 H16B 0.9700 no
C16 H16C 0.9800 no
C16 H16A 0.9800 no
C6 H6A 0.9800 no
C6 H6B 0.9800 no
C6 H6C 0.9700 no
C11 H11A 0.9700 no
C11 H11B 0.9900 no
C11 H11C 0.9800 no

loop_
_geom_contact_atom_site_label_1
_geom_contact_atom_site_label_2
_geom_contact_distance
_geom_contact_site_symmetry_2
_geom_contact_publ_flag
Tb1 H33 3.8600 3_545 no
O2 O16 3.09(7) . no
O2 O24 3.03(3) . no
O2 N5 2.99(2) . no
O2 N28 2.62(4) . no
O2 C25 2.37(3) . no
O2 N2 3.16(4) 2_656 no
O2 C16 3.315(19) 2_656 no
O2W O3W 3.11(5) 3_555 no
O2W O36 3.12(7) . no
O3W O29 3.21(6) . no
O3W O24 2.92(3) . no
O3W O17 2.98(3) 4_655 no
O3W N4 2.99(4) . no
O3W O2W 3.11(5) 3_445 no
O4 N3 2.57(5) . no
O4 C9 2.32(7) . no
O4 O11 3.08(4) . no
O4 C6 3.32(4) 4_554 no
O4 N5 2.91(6) . no
O4 O8 3.08(3) . no
O8 C22 2.34(2) . no
O8 N3 2.98(2) . no
O8 C15 3.42(2) 4_654 no
O8 N1 3.12(3) 4_654 no
O8 O4 3.08(3) . no
O8 N28 2.64(4) . no
O8 O11 3.02(7) . no
O11 C35 2.35(5) . no
O11 N28 2.95(4) . no
O11 C18 3.39(6) . no
O11 O8 3.02(7) . no
O11 N5 2.64(2) . no
O11 O4 3.08(4) . no
O15 N2 2.75(3) 2_656 no
O15 C6 3.23(3) 1_655 no
O16 N28 2.97(4) . no
O16 O2 3.09(7) . no
O16 C40 2.36(5) . no
O16 N3 2.65(2) . no
O16 O24 3.07(4) . no
O17 O3W 2.98(3) 4_654 no
O17 N1 2.77(2) 4_654 no
O24 O2 3.03(3) . no
O24 N5 2.63(5) . no
O24 O3W 2.92(3) . no
O24 N3 3.00(6) . no
O24 O16 3.07(4) . no
O24 C27 2.38(6) . no
O26 N4 2.75(6) 4_554 no
O26 C44 3.35(2) 1_455 no
O29 N4 2.78(2) . no
O29 O3W 3.21(6) . no
O29 C6 3.136(16) . no
O34 N1 2.70(3) . no
O34 C11 3.39(7) 2_646 no
O36 O2W 3.12(7) . no
O36 C16 3.41(4) 3_555 no
O36 N2 2.735(17) 3_555 no
O2 H16B 2.7200 2_656 no
O2 H2A 2.5300 2_656 no
O2W H15B 2.7800 3_455 no
O3W H4A 2.3900 . no
O3W H4B 2.8400 . no
O4 H4B 2.7200 4_554 no
O4 H6A 2.6600 4_554 no
O4 H11B 2.9000 4_554 no
O8 H1B 2.3600 4_654 no
O8 H33 2.6500 3_545 no
O11 H16C 2.9200 3_555 no
O11 H31 2.6300 3_555 no
O15 H8 2.6700 . no
O15 H6B 2.8900 1_655 no
O15 H2A 1.7900 2_656 no
O15 H6C 2.8100 1_655 no
O16 H1A 2.8800 . no
O16 H33 2.8200 3_545 no
O17 H44 2.6700 . no
O17 H1B 1.8400 4_654 no
O24 H16B 2.8400 2_656 no
O26 H14C 2.8000 4_554 no
O26 H4B 1.7900 4_554 no
O26 H44 2.5900 1_455 no
O26 H37 2.6200 . no
O29 H8 2.6900 1_455 no
O29 H6B 2.8500 . no
O29 H41 2.6200 . no
O29 H4A 1.9400 . no
O34 H11A 2.5400 2_646 no
O34 H20 2.6000 . no
O34 H1A 1.7400 . no
O36 H45 2.3800 . no
O36 H2B 1.8400 3_555 no
N1 O17 2.77(2) 4_655 no
N1 O34 2.70(3) . no
N1 O8 3.12(3) 4_655 no
N1 C18 3.29(3) 4_655 no
N2 O36 2.735(17) 3_445 no
N2 O15 2.75(3) 2_646 no
N2 C23 3.31(4) 2_646 no
N2 O2 3.16(4) 2_646 no
N3 C21 2.42(2) . no
N3 O4 2.57(5) . no
N3 C10 2.39(3) . no
N3 O8 2.98(2) . no
N3 O16 2.65(2) . no
N3 O24 3.00(6) . no
N4 O29 2.78(2) . no
N4 O3W 2.99(4) . no
N4 O26 2.75(6) 4_555 no
N4 C10 3.34(5) 4_555 no
N5 C32 2.38(3) . no
N5 O4 2.91(6) . no
N5 C12 2.43(2) . no
N5 O24 2.63(5) . no
N5 O2 2.99(2) . no
N5 O11 2.64(2) . no
N28 O16 2.97(4) . no
N28 O8 2.64(4) . no
N28 O11 2.95(4) . no
N28 C18 2.41(4) . no
N28 C23 2.37(4) . no
N28 O2 2.62(4) . no
C6 C15 3.42(6) 1_455 no
C6 O29 3.136(16) . no
C6 O4 3.32(4) 4_555 no
C6 O15 3.23(3) 1_455 no
C10 N4 3.34(5) 4_554 no
C11 O34 3.39(7) 2_656 no
C12 C31 3.39(3) 3_555 no
C15 C6 3.42(6) 1_655 no
C15 O8 3.42(2) 4_655 no
C16 O2 3.315(19) 2_646 no
C16 O36 3.41(4) 3_445 no
C18 C33 3.31(6) 3_545 no
C18 N1 3.29(3) 4_654 no
C21 C33 3.38(4) 3_545 no
C23 C31 3.41(5) 3_555 no
C23 N2 3.31(4) 2_656 no
C25 C31 3.50(7) 3_555 no
C31 C25 3.50(7) 3_445 no
C31 C23 3.41(5) 3_445 no
C31 C12 3.39(3) 3_445 no
C33 C18 3.31(6) 3_455 no
C33 C21 3.38(4) 3_455 no
C44 O26 3.35(2) 1_655 no
C6 H15A 2.8500 1_455 no
C9 H13B 2.9800 4_654 no
C10 H13B 3.0100 4_654 no
C10 H15A 3.0900 4_654 no
C10 H7 2.9000 1_455 no
C10 H4B 2.5100 4_554 no
C12 H31 2.8200 3_555 no
C12 H6A 2.8000 4_554 no
C12 H2B 2.8000 3_555 no
C13 H6B 2.8600 2_646 no
C15 H6C 2.6700 1_655 no
C18 H1B 2.3700 4_654 no
C18 H33 2.7300 3_545 no
C21 H33 2.7700 3_545 no
C21 H1A 2.5800 . no
C22 H33 3.0700 3_545 no
C23 H31 2.8700 3_555 no
C23 H2A 2.4300 2_656 no
C25 H31 2.8800 3_555 no
C32 H4A 2.9600 . no
C32 H16B 2.9700 2_656 no
C40 H33 3.0600 3_545 no
C44 H11C 2.9500 4_654 no
H1A O34 1.7400 . no
H1A C21 2.5800 . no
H1A O16 2.8800 . no
H1B O17 1.8400 4_655 no
H1B C18 2.3700 4_655 no
H1B O8 2.3600 4_655 no
H2A C23 2.4300 2_646 no
H2A O15 1.7900 2_646 no
H2A O2 2.5300 2_646 no
H2B C12 2.8000 3_445 no
H2B O36 1.8400 3_445 no
H4A C32 2.9600 . no
H4A O29 1.9400 . no
H4A O3W 2.3900 . no
H4B O26 1.7900 4_555 no
H4B O3W 2.8400 . no
H4B C10 2.5100 4_555 no
H4B O4 2.7200 4_555 no
H6A C12 2.8000 4_555 no
H6A O4 2.6600 4_555 no
H6A H11B 2.4500 . no
H6B H13C 2.1900 2_656 no
H6B O29 2.8500 . no
H6B C13 2.8600 2_656 no
H6B H11A 2.4500 . no
H6B O15 2.8900 1_455 no
H6C C15 2.6700 1_455 no
H6C H15B 2.5200 1_455 no
H6C O15 2.8100 1_455 no
H6C H15A 2.3000 1_455 no
H7 C10 2.9000 1_655 no
H8 O15 2.6700 . no
H8 O29 2.6900 1_655 no
H11A O34 2.5400 2_656 no
H11A H6B 2.4500 . no
H11B H6A 2.4500 . no
H11B O4 2.9000 4_555 no
H11C C44 2.9500 4_655 no
H11C H16A 2.5300 2_656 no
H13A H15B 2.4800 . no
H13B C10 3.0100 4_655 no
H13B H15A 2.4800 . no
H13B C9 2.9800 4_655 no
H13C H6B 2.1900 2_646 no
H13C H41 2.5500 2_646 no
H14A H16B 2.5000 . no
H14B H16A 2.5000 . no
H14C O26 2.8000 4_555 no
H15A C6 2.8500 1_655 no
H15A H6C 2.3000 1_655 no
H15A H13B 2.4800 . no
H15A C10 3.0900 4_655 no
H15B O2W 2.7800 3_545 no
H15B H6C 2.5200 1_655 no
H15B H13A 2.4800 . no
H16A H20 2.5100 . no
H16A H11C 2.5300 2_646 no
H16A H14B 2.5000 . no
H16B O24 2.8400 2_646 no
H16B C32 2.9700 2_646 no
H16B O2 2.7200 2_646 no
H16B H14A 2.5000 . no
H16C O11 2.9200 3_445 no
H20 O34 2.6000 . no
H20 H16A 2.5100 . no
H31 O11 2.6300 3_445 no
H31 C12 2.8200 3_445 no
H31 C23 2.8700 3_445 no
H31 C25 2.8800 3_445 no
H33 Tb1 3.8600 3_455 no
H33 O8 2.6500 3_455 no
H33 O16 2.8200 3_455 no
H33 C18 2.7300 3_455 no
H33 C21 2.7700 3_455 no
H33 C22 3.0700 3_455 no
H33 C40 3.0600 3_455 no
H37 O26 2.6200 . no
H41 O29 2.6200 . no
H41 H13C 2.5500 2_656 no
H44 O17 2.6700 . no
H44 O26 2.5900 1_655 no
H45 O36 2.3800 . no

loop_
_geom_hbond_atom_site_label_D
_geom_hbond_atom_site_label_H
_geom_hbond_atom_site_label_A
_geom_hbond_distance_DH
_geom_hbond_distance_HA
_geom_hbond_distance_DA
_geom_hbond_angle_DHA
_geom_hbond_site_symmetry_A
_geom_hbond_publ_flag
N1 H1A O34 0.9700 1.7400 2.70(3) 168.00 . no
N1 H1B O8 0.9600 2.3600 3.12(3) 135.00 4_655 no
N1 H1B O17 0.9600 1.8400 2.77(2) 161.00 4_655 no
N2 H2A O2 0.9600 2.5300 3.16(4) 123.00 2_646 no
N2 H2A O15 0.9600 1.7900 2.75(3) 173.00 2_646 no
N2 H2B O36 0.9700 1.8400 2.735(17) 153.00 3_445 no
N4 H4A O3W 0.9600 2.3900 2.99(4) 120.00 . no
N4 H4A O29 0.9600 1.9400 2.78(2) 145.00 . no
N4 H4B O26 0.9700 1.7900 2.75(6) 170.00 4_555 no
C11 H11A O34 0.9700 2.5400 3.39(7) 147.00 2_656 no
C44 H44 O26 0.9200 2.5900 3.35(2) 140.00 1_655 no
C45 H45 O36 0.9300 2.3800 2.85(2) 111.00 . no
